data_4332928
loop_
_publ_author_name
'Hoppe, Elke'
'Limberg, Christian'
'Ziemer, Burkhard'

_publ_section_title
;
 Mono- and Dinuclear Oxovanadium(V)calixarene Complexes and Their Activity
 as Oxidation Catalysts
;
_journal_issue 20
_journal_name_full 'Inorganic Chemistry'
_journal_page_first 8308
_journal_page_last 8317
_journal_paper_doi 10.1021/ic061106j
_journal_volume 45
_journal_year 2006
_chemical_formula_moiety 'C44 H52 O5 V, C24 H20 P, C H2 Cl2'
_chemical_formula_sum 'C69 H74 Cl2 O5 P V'
_chemical_formula_weight 1136.09
_chemical_name_systematic
; 
 Ph~4~P[p-tert-butyl-calix[4]arene tetrahydroxylato oxovanadate(V)] 
;
_space_group_IT_number 85
_symmetry_cell_setting tetragonal
_symmetry_space_group_name_Hall '-P 4a'
_symmetry_space_group_name_H-M 'P 4/n :2'
_atom_sites_solution_hydrogens geom
_atom_sites_solution_primary direct
_atom_sites_solution_secondary difmap
_audit_creation_method SHELXL-97
_cell_angle_alpha 90.00
_cell_angle_beta 90.00
_cell_angle_gamma 90.00
_cell_formula_units_Z 2
_cell_length_a 12.763(3)
_cell_length_b 12.763(3)
_cell_length_c 18.722(9)
_cell_measurement_reflns_used 80
_cell_measurement_temperature 150(2)
_cell_measurement_theta_max 18.0
_cell_measurement_theta_min 13.0
_cell_volume 3049.7(18)
_computing_cell_refinement 'STADI4-1.06 (Stoe & Cie, 1997)'
_computing_data_collection 'STADI4-1.06 (Stoe & Cie, 1997)'
_computing_data_reduction 'XRED1.08 (Stoe & Cie, 1997)'
_computing_molecular_graphics 'DIAMOND (Brandenburg, 1999)'
_computing_publication_material 'SHELXL97 (Sheldrick, 1997)'
_computing_structure_refinement 'SHELXL97 (Sheldrick, 1997)'
_computing_structure_solution 'SHELXS97 (Sheldrick, 1990)'
_diffrn_ambient_temperature 150(2)
_diffrn_measured_fraction_theta_full 0.997
_diffrn_measured_fraction_theta_max 0.997
_diffrn_measurement_device 'Stoe STADI4 diffractometer'
_diffrn_measurement_method 2\Q/\w-scan,ratio=1.0,width(\w)=1.2-1.35\%
_diffrn_radiation_monochromator 'planar graphite'
_diffrn_radiation_source 'fine-focus sealed X-ray tube'
_diffrn_radiation_type MoK\a
_diffrn_radiation_wavelength 0.71073
_diffrn_reflns_av_R_equivalents 0.0386
_diffrn_reflns_av_sigmaI/netI 0.0293
_diffrn_reflns_limit_h_max 15
_diffrn_reflns_limit_h_min -11
_diffrn_reflns_limit_k_max 15
_diffrn_reflns_limit_k_min -15
_diffrn_reflns_limit_l_max 23
_diffrn_reflns_limit_l_min -23
_diffrn_reflns_number 8969
_diffrn_reflns_theta_full 25.99
_diffrn_reflns_theta_max 25.99
_diffrn_reflns_theta_min 1.93
_diffrn_standards_decay_% 5.5
_diffrn_standards_interval_time 120
_diffrn_standards_number 3
_exptl_absorpt_coefficient_mu 0.326
_exptl_absorpt_correction_T_max 0.9230
_exptl_absorpt_correction_T_min 0.7365
_exptl_absorpt_correction_type psi-scan
_exptl_absorpt_process_details
;
 North,A.C.T., Phillips,D.C., Mathwes,F.S. (1968). Acta Cryst. A24, 351-359.
;
_exptl_crystal_colour green
_exptl_crystal_density_diffrn 1.237
_exptl_crystal_density_method none
_exptl_crystal_description plate
_exptl_crystal_F_000 1200
_exptl_crystal_size_max 1.00
_exptl_crystal_size_mid 1.00
_exptl_crystal_size_min 0.25
_refine_diff_density_max 0.624
_refine_diff_density_min -0.429
_refine_diff_density_rms 0.049
_refine_ls_extinction_coef 0.0088(10)
_refine_ls_extinction_expression Fc^*^=kFc[1+0.001xFc^2^\l^3^/sin(2\q)]^-1/4^
_refine_ls_extinction_method SHELXL
_refine_ls_goodness_of_fit_ref 1.047
_refine_ls_hydrogen_treatment constr
_refine_ls_matrix_type full
_refine_ls_number_parameters 202
_refine_ls_number_reflns 2995
_refine_ls_number_restraints 3
_refine_ls_restrained_S_all 1.053
_refine_ls_R_factor_all 0.0550
_refine_ls_R_factor_gt 0.0402
_refine_ls_shift/su_max 0.000
_refine_ls_shift/su_mean 0.000
_refine_ls_structure_factor_coef Fsqd
_refine_ls_weighting_details 'calc w=1/[\s^2^(Fo^2^)+(0.0503P)^2^+2.1983P] where P=(Fo^2^+2Fc^2^)/3'
_refine_ls_weighting_scheme calc
_refine_ls_wR_factor_gt 0.1020
_refine_ls_wR_factor_ref 0.1135
_reflns_number_gt 2445
_reflns_number_total 2995
_reflns_threshold_expression I>2sigma(I)
_cod_data_source_file ic061106jsup5.cif
_cod_data_source_block hopp8
_cod_original_sg_symbol_H-M 'P 4/n'
_cod_database_code 4332928

loop_
_symmetry_equiv_pos_as_xyz
'x, y, z'
'-x+1/2, -y+1/2, z'
'-y+1/2, x, z'
'y, -x+1/2, z'
'-x, -y, -z'
'x-1/2, y-1/2, -z'
'y-1/2, -x, -z'
'-y, x-1/2, -z'

loop_
_atom_site_label
_atom_site_type_symbol
_atom_site_fract_x
_atom_site_fract_y
_atom_site_fract_z
_atom_site_U_iso_or_equiv
_atom_site_adp_type
_atom_site_occupancy
_atom_site_symmetry_multiplicity
_atom_site_calc_flag
_atom_site_refinement_flags
_atom_site_disorder_assembly
_atom_site_disorder_group
C1 C 0.33914(14) 0.06993(14) 0.31938(10) 0.0213(4) Uani 1 1 d . . .
C2 C 0.43838(14) 0.08283(14) 0.28860(10) 0.0227(4) Uani 1 1 d . . .
C3 C 0.46386(15) 0.02725(14) 0.22690(11) 0.0259(4) Uani 1 1 d . . .
H3 H 0.5312 0.0368 0.2063 0.031 Uiso 1 1 calc R . .
C4 C 0.39418(15) -0.04184(15) 0.19429(11) 0.0267(4) Uani 1 1 d . . .
C5 C 0.29677(15) -0.05433(14) 0.22701(10) 0.0258(4) Uani 1 1 d . . .
H5 H 0.2481 -0.1018 0.2064 0.031 Uiso 1 1 calc R . .
C6 C 0.26793(14) -0.00044(14) 0.28823(10) 0.0225(4) Uani 1 1 d . . .
C7 C 0.51512(14) 0.16003(14) 0.32032(11) 0.0253(4) Uani 1 1 d . . .
H7A H 0.5876 0.1357 0.3113 0.030 Uiso 1 1 calc R . .
H7B H 0.5047 0.1637 0.3727 0.030 Uiso 1 1 calc R . .
C8 C 0.42048(18) -0.10272(18) 0.12566(12) 0.0368(5) Uani 1 1 d . . .
C9 C 0.5265(2) -0.0729(3) 0.09496(16) 0.0648(9) Uani 1 1 d . . .
H9A H 0.5817 -0.0916 0.1290 0.097 Uiso 1 1 calc R . .
H9B H 0.5284 0.0028 0.0861 0.097 Uiso 1 1 calc R . .
H9C H 0.5378 -0.1105 0.0500 0.097 Uiso 1 1 calc R . .
C10 C 0.4198(2) -0.2204(2) 0.14114(14) 0.0538(7) Uani 1 1 d . . .
H10A H 0.4329 -0.2591 0.0968 0.081 Uiso 1 1 calc R . .
H10B H 0.3513 -0.2406 0.1605 0.081 Uiso 1 1 calc R . .
H10C H 0.4746 -0.2369 0.1760 0.081 Uiso 1 1 calc R . .
C11 C 0.3371(2) -0.0804(3) 0.06867(14) 0.0578(7) Uani 1 1 d . . .
H11A H 0.3344 -0.0050 0.0591 0.087 Uiso 1 1 calc R . .
H11B H 0.2686 -0.1042 0.0859 0.087 Uiso 1 1 calc R . .
H11C H 0.3550 -0.1179 0.0246 0.087 Uiso 1 1 calc R . .
C12 C 0.26634(14) -0.13487(14) 0.55374(9) 0.0206(4) Uani 1 1 d . . .
C13 C 0.21031(15) -0.12407(15) 0.61736(10) 0.0254(4) Uani 1 1 d . . .
H13 H 0.1671 -0.1795 0.6340 0.030 Uiso 1 1 calc R . .
C14 C 0.21820(16) -0.03190(16) 0.65610(11) 0.0304(5) Uani 1 1 d . . .
H14 H 0.1799 -0.0237 0.6993 0.036 Uiso 1 1 calc R . .
C15 C 0.28175(16) 0.04801(16) 0.63185(12) 0.0330(5) Uani 1 1 d . . .
H15 H 0.2881 0.1105 0.6591 0.040 Uiso 1 1 calc R . .
C16 C 0.33648(17) 0.03837(16) 0.56819(12) 0.0330(5) Uani 1 1 d . . .
H16 H 0.3790 0.0944 0.5516 0.040 Uiso 1 1 calc R . .
C17 C 0.32893(16) -0.05335(15) 0.52891(11) 0.0272(4) Uani 1 1 d . . .
H17 H 0.3663 -0.0605 0.4853 0.033 Uiso 1 1 calc R . .
C18 C 0.239(3) 0.3163(9) 0.1315(5) 0.083(7) Uani 0.25 1 d PD A -1
H18A H 0.3017 0.3571 0.1448 0.100 Uiso 0.25 1 calc PR A -1
H18B H 0.1762 0.3575 0.1454 0.100 Uiso 0.25 1 calc PR A -1
Cl1 Cl 0.2387(16) 0.2034(4) 0.1755(2) 0.0780(14) Uani 0.25 1 d PD A -1
Cl2 Cl 0.238(3) 0.2964(13) 0.03866(16) 0.112(4) Uani 0.25 1 d PD A -1
O1 O 0.31423(10) 0.12011(10) 0.38084(7) 0.0245(3) Uani 1 1 d . . .
O2 O 0.2500 0.2500 0.48556(15) 0.0330(7) Uani 1 4 d S . .
P P 0.2500 -0.2500 0.5000 0.0188(2) Uani 1 4 d S . .
V V 0.2500 0.2500 0.40055(3) 0.02165(19) Uani 1 4 d S . .

loop_
_atom_site_aniso_label
_atom_site_aniso_U_11
_atom_site_aniso_U_22
_atom_site_aniso_U_33
_atom_site_aniso_U_23
_atom_site_aniso_U_13
_atom_site_aniso_U_12
C1 0.0225(9) 0.0173(8) 0.0241(9) 0.0038(7) -0.0041(7) 0.0038(7)
C2 0.0200(9) 0.0176(8) 0.0305(10) 0.0036(7) -0.0063(7) 0.0015(7)
C3 0.0218(9) 0.0236(9) 0.0322(10) 0.0028(8) -0.0005(8) 0.0003(7)
C4 0.0275(10) 0.0233(9) 0.0293(10) -0.0005(8) -0.0025(8) 0.0006(7)
C5 0.0257(9) 0.0203(9) 0.0314(10) 0.0009(8) -0.0052(8) -0.0026(7)
C6 0.0213(9) 0.0171(8) 0.0291(10) 0.0060(7) -0.0039(7) 0.0022(7)
C7 0.0183(9) 0.0229(9) 0.0347(10) -0.0003(8) -0.0058(8) 0.0019(7)
C8 0.0394(12) 0.0390(12) 0.0320(11) -0.0077(9) 0.0027(9) -0.0054(9)
C9 0.0546(17) 0.085(2) 0.0552(17) -0.0302(16) 0.0193(14) -0.0192(15)
C10 0.0761(19) 0.0386(13) 0.0468(14) -0.0170(11) 0.0042(14) 0.0046(12)
C11 0.0632(18) 0.075(2) 0.0352(13) -0.0025(13) -0.0058(12) 0.0014(15)
C12 0.0205(9) 0.0208(8) 0.0207(9) -0.0016(7) -0.0044(7) 0.0016(7)
C13 0.0209(9) 0.0303(10) 0.0251(9) -0.0016(8) 0.0004(7) 0.0007(7)
C14 0.0265(10) 0.0378(11) 0.0269(10) -0.0091(9) -0.0015(8) 0.0080(8)
C15 0.0333(11) 0.0260(10) 0.0398(12) -0.0116(9) -0.0072(9) 0.0071(8)
C16 0.0371(11) 0.0223(10) 0.0395(12) -0.0011(9) -0.0018(9) -0.0031(8)
C17 0.0322(10) 0.0246(9) 0.0248(10) -0.0006(8) 0.0016(8) -0.0010(8)
C18 0.183(18) 0.038(7) 0.028(5) 0.009(5) -0.036(12) 0.034(11)
Cl1 0.103(5) 0.051(2) 0.0808(19) 0.0291(18) 0.028(6) -0.004(5)
Cl2 0.181(7) 0.110(6) 0.0457(14) 0.025(4) 0.025(8) 0.045(8)
O1 0.0254(7) 0.0236(7) 0.0247(7) 0.0020(5) -0.0024(5) 0.0010(5)
O2 0.0399(10) 0.0399(10) 0.0193(14) 0.000 0.000 0.000
P 0.0197(3) 0.0197(3) 0.0169(4) 0.000 0.000 0.000
V 0.0239(2) 0.0239(2) 0.0171(3) 0.000 0.000 0.000

loop_
_atom_type_symbol
_atom_type_description
_atom_type_scat_dispersion_real
_atom_type_scat_dispersion_imag
_atom_type_scat_source
C C 0.0033 0.0016 'International Tables Vol C Tables 4.2.6.8 and 6.1.1.4'
H H 0.0000 0.0000 'International Tables Vol C Tables 4.2.6.8 and 6.1.1.4'
Cl Cl 0.1484 0.1585 'International Tables Vol C Tables 4.2.6.8 and 6.1.1.4'
O O 0.0106 0.0060 'International Tables Vol C Tables 4.2.6.8 and 6.1.1.4'
P P 0.1023 0.0942 'International Tables Vol C Tables 4.2.6.8 and 6.1.1.4'
V V 0.3005 0.5294 'International Tables Vol C Tables 4.2.6.8 and 6.1.1.4'

loop_
_geom_angle_atom_site_label_1
_geom_angle_atom_site_label_2
_geom_angle_atom_site_label_3
_geom_angle
_geom_angle_site_symmetry_1
_geom_angle_site_symmetry_3
O1 C1 C2 120.39(16) . .
O1 C1 C6 120.21(16) . .
C2 C1 C6 119.29(17) . .
C3 C2 C1 119.46(17) . .
C3 C2 C7 120.42(17) . .
C1 C2 C7 120.06(17) . .
C4 C3 C2 122.43(18) . .
C4 C3 H3 118.8 . .
C2 C3 H3 118.8 . .
C3 C4 C5 116.66(18) . .
C3 C4 C8 123.11(18) . .
C5 C4 C8 120.23(17) . .
C6 C5 C4 122.88(17) . .
C6 C5 H5 118.6 . .
C4 C5 H5 118.6 . .
C5 C6 C1 119.26(17) . .
C5 C6 C7 120.54(17) . 4
C1 C6 C7 120.19(17) . 4
C2 C7 C6 110.91(15) . 3
C2 C7 H7A 109.5 . .
C6 C7 H7A 109.5 3 .
C2 C7 H7B 109.5 . .
C6 C7 H7B 109.5 3 .
H7A C7 H7B 108.0 . .
C9 C8 C10 108.9(2) . .
C9 C8 C11 108.0(2) . .
C10 C8 C11 108.0(2) . .
C9 C8 C4 112.57(19) . .
C10 C8 C4 109.65(19) . .
C11 C8 C4 109.63(19) . .
C8 C9 H9A 109.5 . .
C8 C9 H9B 109.5 . .
H9A C9 H9B 109.5 . .
C8 C9 H9C 109.5 . .
H9A C9 H9C 109.5 . .
H9B C9 H9C 109.5 . .
C8 C10 H10A 109.5 . .
C8 C10 H10B 109.5 . .
H10A C10 H10B 109.5 . .
C8 C10 H10C 109.5 . .
H10A C10 H10C 109.5 . .
H10B C10 H10C 109.5 . .
C8 C11 H11A 109.5 . .
C8 C11 H11B 109.5 . .
H11A C11 H11B 109.5 . .
C8 C11 H11C 109.5 . .
H11A C11 H11C 109.5 . .
H11B C11 H11C 109.5 . .
C17 C12 C13 120.35(17) . .
C17 C12 P 119.47(14) . .
C13 C12 P 120.00(14) . .
C14 C13 C12 119.55(18) . .
C14 C13 H13 120.2 . .
C12 C13 H13 120.2 . .
C15 C14 C13 119.87(19) . .
C15 C14 H14 120.1 . .
C13 C14 H14 120.1 . .
C14 C15 C16 120.87(19) . .
C14 C15 H15 119.6 . .
C16 C15 H15 119.6 . .
C17 C16 C15 119.7(2) . .
C17 C16 H16 120.1 . .
C15 C16 H16 120.1 . .
C16 C17 C12 119.61(19) . .
C16 C17 H17 120.2 . .
C12 C17 H17 120.2 . .
Cl1 C18 Cl2 111.4(8) . .
Cl1 C18 H18A 109.3 . .
Cl2 C18 H18A 109.3 . .
Cl1 C18 H18B 109.3 . .
Cl2 C18 H18B 109.3 . .
H18A C18 H18B 108.0 . .
C1 O1 V 133.14(11) . .
C12 P C12 108.35(6) . 7_656
C12 P C12 108.35(6) . 8_556
C12 P C12 111.74(12) 7_656 8_556
C12 P C12 111.74(12) . 2_545
C12 P C12 108.35(6) 7_656 2_545
C12 P C12 108.35(6) 8_556 2_545
O2 V O1 101.28(4) . 3
O2 V O1 101.28(4) . 4
O1 V O1 157.43(9) 3 4
O2 V O1 101.28(4) . .
O1 V O1 87.805(17) 3 .
O1 V O1 87.805(17) 4 .
O2 V O1 101.28(4) . 2
O1 V O1 87.806(17) 3 2
O1 V O1 87.805(17) 4 2
O1 V O1 157.43(9) . 2

loop_
_geom_bond_atom_site_label_1
_geom_bond_atom_site_label_2
_geom_bond_distance
_geom_bond_site_symmetry_2
C1 O1 1.355(2) .
C1 C2 1.401(3) .
C1 C6 1.405(3) .
C2 C3 1.394(3) .
C2 C7 1.511(3) .
C3 C4 1.393(3) .
C3 H3 0.9500 .
C4 C5 1.395(3) .
C4 C8 1.539(3) .
C5 C6 1.386(3) .
C5 H5 0.9500 .
C6 C7 1.514(3) 4
C7 C6 1.514(3) 3
C7 H7A 0.9900 .
C7 H7B 0.9900 .
C8 C9 1.519(3) .
C8 C10 1.530(3) .
C8 C11 1.534(3) .
C9 H9A 0.9800 .
C9 H9B 0.9800 .
C9 H9C 0.9800 .
C10 H10A 0.9800 .
C10 H10B 0.9800 .
C10 H10C 0.9800 .
C11 H11A 0.9800 .
C11 H11B 0.9800 .
C11 H11C 0.9800 .
C12 C17 1.392(3) .
C12 C13 1.396(3) .
C12 P 1.7931(18) .
C13 C14 1.386(3) .
C13 H13 0.9500 .
C14 C15 1.380(3) .
C14 H14 0.9500 .
C15 C16 1.387(3) .
C15 H15 0.9500 .
C16 C17 1.386(3) .
C16 H16 0.9500 .
C17 H17 0.9500 .
C18 Cl1 1.660(10) .
C18 Cl2 1.757(10) .
C18 H18A 0.9900 .
C18 H18B 0.9900 .
O1 V 1.8858(14) .
O2 V 1.592(3) .
P C12 1.7930(18) 7_656
P C12 1.7931(18) 8_556
P C12 1.7931(18) 2_545
V O1 1.8858(14) 3
V O1 1.8858(14) 4
V O1 1.8858(14) 2

loop_
_geom_torsion_atom_site_label_1
_geom_torsion_atom_site_label_2
_geom_torsion_atom_site_label_3
_geom_torsion_atom_site_label_4
_geom_torsion
_geom_torsion_site_symmetry_4
O1 C1 C2 C3 177.47(16) .
C6 C1 C2 C3 1.3(3) .
O1 C1 C2 C7 -5.2(2) .
C6 C1 C2 C7 178.57(16) .
C1 C2 C3 C4 -0.3(3) .
C7 C2 C3 C4 -177.61(17) .
C2 C3 C4 C5 -0.8(3) .
C2 C3 C4 C8 179.19(18) .
C3 C4 C5 C6 1.1(3) .
C8 C4 C5 C6 -178.96(18) .
C4 C5 C6 C1 -0.1(3) .
C4 C5 C6 C7 178.44(17) 4
O1 C1 C6 C5 -177.26(16) .
C2 C1 C6 C5 -1.1(3) .
O1 C1 C6 C7 4.2(2) 4
C2 C1 C6 C7 -179.62(16) 4
C3 C2 C7 C6 88.7(2) 3
C1 C2 C7 C6 -88.5(2) 3
C3 C4 C8 C9 -4.3(3) .
C5 C4 C8 C9 175.7(2) .
C3 C4 C8 C10 117.0(2) .
C5 C4 C8 C10 -63.0(3) .
C3 C4 C8 C11 -124.5(2) .
C5 C4 C8 C11 55.5(3) .
C17 C12 C13 C14 -0.6(3) .
P C12 C13 C14 -175.76(14) .
C12 C13 C14 C15 -0.4(3) .
C13 C14 C15 C16 1.4(3) .
C14 C15 C16 C17 -1.2(3) .
C15 C16 C17 C12 0.1(3) .
C13 C12 C17 C16 0.8(3) .
P C12 C17 C16 175.97(15) .
C2 C1 O1 V 92.20(19) .
C6 C1 O1 V -91.6(2) .
C17 C12 P C12 28.56(17) 7_656
C13 C12 P C12 -156.29(15) 7_656
C17 C12 P C12 -92.85(19) 8_556
C13 C12 P C12 82.31(11) 8_556
C17 C12 P C12 147.85(17) 2_545
C13 C12 P C12 -36.99(12) 2_545
C1 O1 V O2 -179.94(15) .
C1 O1 V O1 -78.87(15) 3
C1 O1 V O1 78.99(15) 4
C1 O1 V O1 0.06(15) 2
